data_2102820
loop_
_publ_author_name
'Leban, Ivan'
'Rudan-Tasic, Darja'
'Lah, Nina'
'Klofutar, Cveto'

_publ_section_title
;
 Structures of artificial sweeteners -- cyclamic acid and sodium
 cyclamate with other cyclamates
;
_journal_coeditor_code BM5046
_journal_issue 3
_journal_name_full 'Acta Crystallographica Section B'
_journal_page_first 418
_journal_page_last 425
_journal_paper_doi 10.1107/S0108768107013961
_journal_volume 63
_journal_year 2007
_chemical_formula_moiety 'Na 1+, C6 H12 N S O3 1-'
_chemical_formula_sum 'C6 H12 N Na O3 S'
_chemical_formula_weight 201.22
_chemical_name_common 'Sodium cyclamate'
_chemical_name_systematic
;
 Sodium N-cyclohexylsulfamate
;
_space_group_IT_number 15
_symmetry_cell_setting monoclinic
_symmetry_space_group_name_Hall '-C 2yc'
_symmetry_space_group_name_H-M 'C 1 2/c 1'
_atom_sites_solution_hydrogens geom
_atom_sites_solution_primary direct
_atom_sites_solution_secondary difmap
_audit_creation_method SHELXL-97
_cell_angle_alpha 90.00
_cell_angle_beta 94.481(10)
_cell_angle_gamma 90.00
_cell_formula_units_Z 8
_cell_length_a 31.083(6)
_cell_length_b 6.2718(14)
_cell_length_c 8.5682(17)
_cell_measurement_reflns_used 1114
_cell_measurement_temperature 150.0(10)
_cell_measurement_theta_max 27.9
_cell_measurement_theta_min 1
_cell_volume 1665.2(6)
_computing_cell_refinement
;
DENZO and SCALEPACK (Otwinowski & Minor, 1997)
;
_computing_data_collection
;
COLLECT (Hooft, 1998)
;
_computing_data_reduction
;
DENZO and SCALEPACK (Otwinowski & Minor, 1997)
;
_computing_molecular_graphics
;
ORTEPII (Johnson, 1971), PLUTON (Spek, 1991),
PLATON (Spek, 1998 and Farrugia, 2000),
ORTEP-3 (Farrugia, 1999), MERCURY (Macrae et al., 2006)
;
_computing_publication_material
;
SHELXL-97 (Sheldrick, 1997), PARST (Nardelli, 1983 and 1995),
WinGX (Farrugia, 1999)
;
_computing_structure_refinement 'SHELXL-97 (Sheldrick, 1997)'
_computing_structure_solution 'SHELXS-86 (Sheldrick, 1986)'
_diffrn_ambient_temperature 150.0(10)
_diffrn_detector_area_resol_mean 0.055
_diffrn_measured_fraction_theta_full 0.981
_diffrn_measured_fraction_theta_max 0.981
_diffrn_measurement_device_type 'Nonius KappaCCD diffractometer'
_diffrn_measurement_method
;
\w scans at \k = 55\%
;
_diffrn_radiation_monochromator graphite
_diffrn_radiation_source 'fine-focus sealed tube'
_diffrn_radiation_type MoK\a
_diffrn_radiation_wavelength 0.71073
_diffrn_reflns_av_R_equivalents 0.049
_diffrn_reflns_av_sigmaI/netI 0.048
_diffrn_reflns_limit_h_max 40
_diffrn_reflns_limit_h_min -40
_diffrn_reflns_limit_k_max 8
_diffrn_reflns_limit_k_min -8
_diffrn_reflns_limit_l_max 10
_diffrn_reflns_limit_l_min -11
_diffrn_reflns_number 10594
_diffrn_reflns_theta_full 27.71
_diffrn_reflns_theta_max 27.71
_diffrn_reflns_theta_min 1.31
_exptl_absorpt_coefficient_mu 0.404
_exptl_absorpt_correction_T_max 0.961
_exptl_absorpt_correction_T_min 0.928
_exptl_absorpt_correction_type multi-scan
_exptl_absorpt_process_details
;
DENZO and SCALEPACK (Otwinowski & Minor, 1997)
based on the redundancy of symmetry-related
measurements
;
_exptl_crystal_colour colourless
_exptl_crystal_density_diffrn 1.605
_exptl_crystal_density_method 'not measured'
_exptl_crystal_description plate
_exptl_crystal_F_000 848
_exptl_crystal_size_max 0.20
_exptl_crystal_size_mid 0.18
_exptl_crystal_size_min 0.08
_refine_diff_density_max 0.701
_refine_diff_density_min -0.563
_refine_ls_extinction_method none
_refine_ls_goodness_of_fit_ref 1.065
_refine_ls_hydrogen_treatment mixed
_refine_ls_matrix_type full
_refine_ls_number_parameters 113
_refine_ls_number_reflns 1923
_refine_ls_number_restraints 0
_refine_ls_restrained_S_all 1.065
_refine_ls_R_factor_all 0.0741
_refine_ls_R_factor_gt 0.0533
_refine_ls_shift/su_max 0.000
_refine_ls_shift/su_mean 0.000
_refine_ls_structure_factor_coef Fsqd
_refine_ls_weighting_details 'calc w=1/[\s^2^(Fo^2^)+(0.0356P)^2^+6.6274P] where P=(Fo^2^+2Fc^2^)/3'
_refine_ls_weighting_scheme calc
_refine_ls_wR_factor_gt 0.1189
_refine_ls_wR_factor_ref 0.1296
_reflns_number_gt 1480
_reflns_number_total 1923
_reflns_threshold_expression I>2\s(I)
_cod_data_source_file bm5046.cif
_cod_data_source_block II
_cod_original_cell_volume 1665.3(6)
_cod_original_sg_symbol_H-M 'C 2/c'
_cod_database_code 2102820

loop_
_symmetry_equiv_pos_as_xyz
'x, y, z'
'-x, y, -z+1/2'
'x+1/2, y+1/2, z'
'-x+1/2, y+1/2, -z+1/2'
'-x, -y, -z'
'x, -y, z-1/2'
'-x+1/2, -y+1/2, -z'
'x+1/2, -y+1/2, z-1/2'

loop_
_atom_site_type_symbol
_atom_site_label
_atom_site_fract_x
_atom_site_fract_y
_atom_site_fract_z
_atom_site_U_iso_or_equiv
_atom_site_adp_type
_atom_site_calc_flag
_atom_site_refinement_flags
_atom_site_occupancy
Na Na 0.23231(4) 0.62743(18) 0.18626(13) 0.0207(3) Uani d . 1
S S 0.19481(2) 0.12150(11) 0.03258(8) 0.0166(2) Uani d . 1
O O1 0.20935(6) 0.2810(3) 0.1485(2) 0.0206(5) Uani d . 1
O O2 0.22509(6) -0.0589(3) 0.0390(2) 0.0216(5) Uani d . 1
O O3 0.18643(6) 0.2011(3) -0.1255(2) 0.0203(5) Uani d . 1
N N 0.14785(7) 0.0461(4) 0.0890(3) 0.0182(5) Uani d . 1
C C1 0.11847(9) -0.0859(4) -0.0149(3) 0.0180(6) Uani d . 1
H H1A 0.1159 -0.0173 -0.1206 0.022 Uiso calc R 1
C C2 0.13362(9) -0.3161(5) -0.0352(4) 0.0214(6) Uani d . 1
H H2A 0.1615 -0.3160 -0.0835 0.026 Uiso calc R 1
H H2E 0.1381 -0.3852 0.0687 0.026 Uiso calc R 1
C C3 0.10038(10) -0.4426(5) -0.1382(4) 0.0278(7) Uani d . 1
H H3A 0.1100 -0.5928 -0.1435 0.033 Uiso calc R 1
H H3E 0.0987 -0.3837 -0.2457 0.033 Uiso calc R 1
C C4 0.05540(10) -0.4361(5) -0.0767(4) 0.0277(7) Uani d . 1
H H4A 0.0345 -0.5099 -0.1515 0.033 Uiso calc R 1
H H4E 0.0560 -0.5120 0.0247 0.033 Uiso calc R 1
C C5 0.04077(9) -0.2064(5) -0.0551(4) 0.0246(7) Uani d . 1
H H5A 0.0127 -0.2060 -0.0076 0.030 Uiso calc R 1
H H5E 0.0366 -0.1360 -0.1586 0.030 Uiso calc R 1
C C6 0.07391(9) -0.0816(5) 0.0495(4) 0.0219(6) Uani d . 1
H H6A 0.0760 -0.1437 0.1560 0.026 Uiso calc R 1
H H6E 0.0642 0.0681 0.0574 0.026 Uiso calc R 1
H H 0.1531(11) -0.020(6) 0.188(4) 0.029(9) Uiso d . 1

loop_
_atom_site_aniso_label
_atom_site_aniso_U_11
_atom_site_aniso_U_22
_atom_site_aniso_U_33
_atom_site_aniso_U_12
_atom_site_aniso_U_13
_atom_site_aniso_U_23
Na 0.0278(6) 0.0117(6) 0.0226(6) -0.0007(4) 0.0012(5) -0.0015(5)
S 0.0220(4) 0.0107(3) 0.0171(4) -0.0004(3) 0.0018(2) 0.0002(3)
O1 0.0279(11) 0.0145(10) 0.0191(10) -0.0032(8) -0.0009(8) -0.0031(8)
O2 0.0254(10) 0.0137(10) 0.0264(11) 0.0033(8) 0.0055(8) 0.0025(9)
O3 0.0272(11) 0.0165(10) 0.0170(10) -0.0021(8) 0.0005(8) 0.0020(9)
N 0.0202(12) 0.0150(12) 0.0195(13) -0.0015(10) 0.0019(9) -0.0030(10)
C1 0.0224(14) 0.0149(13) 0.0166(14) -0.0036(11) 0.0006(10) 0.0003(12)
C2 0.0239(15) 0.0140(13) 0.0265(16) 0.0011(11) 0.0036(12) -0.0031(12)
C3 0.0302(16) 0.0195(16) 0.0332(18) -0.0029(13) -0.0008(13) -0.0038(14)
C4 0.0300(16) 0.0211(16) 0.0310(17) -0.0059(13) -0.0049(13) -0.0024(14)
C5 0.0208(15) 0.0224(16) 0.0303(17) -0.0013(12) 0.0001(12) 0.0010(14)
C6 0.0230(15) 0.0175(15) 0.0253(16) 0.0004(11) 0.0026(12) -0.0013(12)

loop_
_atom_type_symbol
_atom_type_description
_atom_type_scat_dispersion_real
_atom_type_scat_dispersion_imag
_atom_type_scat_source
C C 0.0033 0.0016 'International Tables Vol C Tables 4.2.6.8 and 6.1.1.4'
H H 0.0000 0.0000 'International Tables Vol C Tables 4.2.6.8 and 6.1.1.4'
N N 0.0061 0.0033 'International Tables Vol C Tables 4.2.6.8 and 6.1.1.4'
Na Na 0.0362 0.0249 'International Tables Vol C Tables 4.2.6.8 and 6.1.1.4'
O O 0.0106 0.0060 'International Tables Vol C Tables 4.2.6.8 and 6.1.1.4'
S S 0.1246 0.1234 'International Tables Vol C Tables 4.2.6.8 and 6.1.1.4'

loop_
_geom_angle_atom_site_label_1
_geom_angle_atom_site_label_2
_geom_angle_atom_site_label_3
_geom_angle_site_symmetry_1
_geom_angle_site_symmetry_3
_geom_angle
O1 Na O1 . 4 132.07(8)
O1 Na O2 . 7 84.56(8)
O1 Na O2 4 7 95.97(8)
O1 Na O2 . 4 81.27(7)
O1 Na O2 4 4 53.24(7)
O2 Na O2 7 4 109.34(7)
O1 Na S . 4 106.89(6)
O1 Na S 4 4 25.91(5)
O2 Na S 7 4 101.37(6)
O2 Na S 4 4 27.57(4)
O1 Na Na . 4 169.76(8)
O1 Na Na 4 4 41.35(6)
O2 Na Na 7 4 103.16(7)
O2 Na Na 4 4 89.73(6)
S Na Na 4 4 65.30(4)
O3 S O1 . . 115.13(12)
O3 S O2 . . 111.62(12)
O1 S O2 . . 109.85(12)
O3 S N . . 106.00(12)
O1 S N . . 103.44(12)
O2 S N . . 110.38(12)
S O1 Na . . 145.12(13)
S O2 Na . 7 119.12(12)
C1 N S . . 120.35(19)
C1 N H . . 111(2)
S N H . . 107(2)
N C1 C6 . . 107.8(2)
N C1 C2 . . 114.5(2)
C6 C1 C2 . . 110.6(2)
N C1 H1A . . 107.9
C6 C1 H1A . . 107.9
C2 C1 H1A . . 107.9
C3 C2 C1 . . 110.8(2)
C3 C2 H2A . . 109.5
C1 C2 H2A . . 109.5
C3 C2 H2E . . 109.5
C1 C2 H2E . . 109.5
H2A C2 H2E . . 108.1
C2 C3 C4 . . 112.4(3)
C2 C3 H3A . . 109.1
C4 C3 H3A . . 109.1
C2 C3 H3E . . 109.1
C4 C3 H3E . . 109.1
H3A C3 H3E . . 107.9
C5 C4 C3 . . 110.8(3)
C5 C4 H4A . . 109.5
C3 C4 H4A . . 109.5
C5 C4 H4E . . 109.5
C3 C4 H4E . . 109.5
H4A C4 H4E . . 108.1
C4 C5 C6 . . 111.2(3)
C4 C5 H5A . . 109.4
C6 C5 H5A . . 109.4
C4 C5 H5E . . 109.4
C6 C5 H5E . . 109.4
H5A C5 H5E . . 108.0
C5 C6 C1 . . 111.5(2)
C5 C6 H6A . . 109.3
C1 C6 H6A . . 109.3
C5 C6 H6E . . 109.3
C1 C6 H6E . . 109.3
H6A C6 H6E . . 108.0

loop_
_geom_bond_atom_site_label_1
_geom_bond_atom_site_label_2
_geom_bond_site_symmetry_2
_geom_bond_distance
Na O1 . 2.302(2)
Na O1 4 2.412(2)
Na O2 7 2.462(2)
Na O2 4 2.859(2)
Na S 4 3.1756(14)
Na Na 4 3.4712(12)
S O3 . 1.448(2)
S O1 . 1.457(2)
S O2 . 1.470(2)
S N . 1.643(2)
O2 Na 7 2.462(2)
N C1 . 1.478(4)
N H . 0.95(4)
C1 C6 . 1.531(4)
C1 C2 . 1.532(4)
C1 H1A . 1.0000
C2 C3 . 1.528(4)
C2 H2A . 0.9900
C2 H2E . 0.9900
C3 C4 . 1.533(5)
C3 H3A . 0.9900
C3 H3E . 0.9900
C4 C5 . 1.526(5)
C4 H4A . 0.9900
C4 H4E . 0.9900
C5 C6 . 1.528(4)
C5 H5A . 0.9900
C5 H5E . 0.9900
C6 H6A . 0.9900
C6 H6E . 0.9900

loop_
_geom_torsion_atom_site_label_1
_geom_torsion_atom_site_label_2
_geom_torsion_atom_site_label_3
_geom_torsion_atom_site_label_4
_geom_torsion
O3 S N C1 46.9(2)
O1 S N C1 168.4(2)
O2 S N C1 -74.2(2)
S N C1 C6 -165.7(2)
N C1 C2 C3 177.5(2)
C6 C1 C2 C3 55.4(3)
C1 C2 C3 C4 -55.0(4)
C2 C3 C4 C5 54.6(4)
C3 C4 C5 C6 -54.7(4)
C4 C5 C6 C1 56.4(3)
N C1 C6 C5 177.5(2)
C2 C1 C6 C5 -56.6(3)
H1A C1 N H -175.1
C2 C1 N S 70.7(3)
H N S O1 -64(2)
H N S O2 53(2)
H N S O3 174(2)
